data_7117575
loop_
_publ_author_name
'Mart\'i-Rujas, Javier'
'Bonafede, Simone'
'Tushi, Dorearta'
'Cametti, Massimo'

_publ_section_title
;
 Multiple single-crystal-to-single-crystal guest exchange in a dynamic 1D
 coordination polymer.
;
_journal_issue 62
_journal_name_full 'Chemical communications (Cambridge, England)'
_journal_page_first 12357
_journal_page_last 12360
_journal_paper_doi 10.1039/c5cc02372f
_journal_volume 51
_journal_year 2015
_chemical_formula_sum 'C30 H28 N4'
_chemical_formula_weight 444.56
_chemical_name_systematic
; 
 ? 
;
_space_group_IT_number 2
_symmetry_cell_setting triclinic
_symmetry_space_group_name_Hall '-P 1'
_symmetry_space_group_name_H-M 'P -1'
_atom_sites_solution_hydrogens geom
_atom_sites_solution_primary direct
_atom_sites_solution_secondary difmap
_audit_creation_method SHELXL-97
_audit_update_record
;
2015-05-28 deposited with the CCDC.
2015-06-11 downloaded from the CCDC.
;
_cell_angle_alpha 92.646(4)
_cell_angle_beta 98.583(4)
_cell_angle_gamma 112.049(3)
_cell_formula_units_Z 1
_cell_length_a 5.5990(4)
_cell_length_b 7.1074(5)
_cell_length_c 16.1003(11)
_cell_measurement_reflns_used 4403
_cell_measurement_temperature 100(2)
_cell_measurement_theta_max 131.686
_cell_measurement_theta_min 13.526
_cell_volume 583.53(7)
_computing_cell_refinement 'Bruker APEX2 Software Suite'
_computing_data_collection 'Bruker APEX2 Software Suite'
_computing_data_reduction 'Bruker APEX2 Software Suite'
_computing_molecular_graphics 'Bruker APEX2 Software Suite'
_computing_publication_material 'Bruker APEX2 Software Suite'
_computing_structure_refinement 'SHELXL-97 (Sheldrick, 2008)'
_computing_structure_solution 'SHELXS-97 (Sheldrick, 2008)'
_diffrn_ambient_temperature 100(2)
_diffrn_measured_fraction_theta_full 0.969
_diffrn_measured_fraction_theta_max 0.969
_diffrn_measurement_device_type CCD
_diffrn_measurement_method 'Omega and phi scan'
_diffrn_radiation_monochromator graphite
_diffrn_radiation_source 'Microfocus source incoatec'
_diffrn_radiation_type CuK\a
_diffrn_radiation_wavelength 1.54178
_diffrn_reflns_av_R_equivalents 0.0372
_diffrn_reflns_av_sigmaI/netI 0.0328
_diffrn_reflns_limit_h_max 6
_diffrn_reflns_limit_h_min -6
_diffrn_reflns_limit_k_max 7
_diffrn_reflns_limit_k_min -8
_diffrn_reflns_limit_l_max 18
_diffrn_reflns_limit_l_min -19
_diffrn_reflns_number 6525
_diffrn_reflns_theta_full 66.17
_diffrn_reflns_theta_max 66.17
_diffrn_reflns_theta_min 2.79
_exptl_absorpt_coefficient_mu 0.584
_exptl_absorpt_correction_T_max 0.7527
_exptl_absorpt_correction_T_min 0.5184
_exptl_absorpt_correction_type multi-scan
_exptl_absorpt_process_details SADABS
_exptl_crystal_colour colorless
_exptl_crystal_density_diffrn 1.265
_exptl_crystal_density_method 'not measured'
_exptl_crystal_description block
_exptl_crystal_F_000 236
_exptl_crystal_size_max 0.20
_exptl_crystal_size_mid 0.15
_exptl_crystal_size_min 0.15
_refine_diff_density_max 0.246
_refine_diff_density_min -0.248
_refine_diff_density_rms 0.058
_refine_ls_extinction_method none
_refine_ls_goodness_of_fit_ref 1.173
_refine_ls_hydrogen_treatment mixed
_refine_ls_matrix_type full
_refine_ls_number_parameters 154
_refine_ls_number_reflns 1997
_refine_ls_number_restraints 0
_refine_ls_restrained_S_all 1.173
_refine_ls_R_factor_all 0.0440
_refine_ls_R_factor_gt 0.0394
_refine_ls_shift/su_max 0.000
_refine_ls_shift/su_mean 0.000
_refine_ls_structure_factor_coef Fsqd
_refine_ls_weighting_details 'calc w=1/[\s^2^(Fo^2^)+(0.0700P)^2^+0.1458P] where P=(Fo^2^+2Fc^2^)/3'
_refine_ls_weighting_scheme calc
_refine_ls_wR_factor_gt 0.1156
_refine_ls_wR_factor_ref 0.1299
_reflns_number_gt 1805
_reflns_number_total 1997
_reflns_threshold_expression >2sigma(I)
_cod_data_source_file c5cc02372f2.cif
_cod_data_source_block jm13_100k_0m
_cod_depositor_comments
;
The following automatic conversions were performed:

'_exptl_absorpt_correction_type' value 'Multi-scan' changed to
'multi-scan' according to
/usr/data/users/saulius/crontab/automatic-downloads/current/RSC/lib/dictionaries/cif_core.dic
dictionary named 'cif_core.dic' version 2.4.2 from 2011-04-26.

Automatic conversion script
Id: cif_fix_values 3271 2015-04-21 07:52:19Z andrius 
;
_cod_original_sg_symbol_H-M P-1
_cod_database_code 7117575

loop_
_symmetry_equiv_pos_as_xyz
'x, y, z'
'-x, -y, -z'

loop_
_atom_site_label
_atom_site_type_symbol
_atom_site_fract_x
_atom_site_fract_y
_atom_site_fract_z
_atom_site_U_iso_or_equiv
_atom_site_adp_type
_atom_site_occupancy
_atom_site_symmetry_multiplicity
_atom_site_calc_flag
_atom_site_refinement_flags
N1 N 0.1297(2) -0.20748(17) 0.88297(7) 0.0214(3) Uani 1 1 d .
N2 N 0.3904(2) 0.72218(17) 0.53701(7) 0.0192(3) Uani 1 1 d .
C1 C 0.6445(3) 0.8438(2) 0.54402(9) 0.0191(3) Uani 1 1 d .
H1 H 0.6890 0.9570 0.5119 0.023 Uiso 1 1 calc R
C2 C 0.8444(3) 0.8135(2) 0.59530(9) 0.0185(3) Uani 1 1 d .
H2 H 1.0217 0.9034 0.5982 0.022 Uiso 1 1 calc R
C3 C 0.7811(3) 0.64890(19) 0.64250(8) 0.0168(3) Uani 1 1 d .
H3 H 0.9151 0.6246 0.6783 0.020 Uiso 1 1 calc R
C4 C 0.5195(3) 0.51946(19) 0.63704(8) 0.0157(3) Uani 1 1 d .
C5 C 0.4485(3) 0.33986(19) 0.68555(8) 0.0158(3) Uani 1 1 d .
C6 C 0.5783(3) 0.20671(19) 0.68151(8) 0.0170(3) Uani 1 1 d .
H4 H 0.7030 0.2276 0.6452 0.020 Uiso 1 1 calc R
C7 C 0.5265(3) 0.04398(19) 0.73009(9) 0.0175(3) Uani 1 1 d .
H12 H 0.6164 -0.0452 0.7267 0.021 Uiso 1 1 calc R
C8 C 0.3443(3) 0.01028(19) 0.78357(8) 0.0174(3) Uani 1 1 d .
C9 C 0.3004(3) -0.1603(2) 0.83581(9) 0.0194(3) Uani 1 1 d .
H13 H 0.4052 -0.2386 0.8340 0.023 Uiso 1 1 calc R
C10 C 0.1104(3) -0.3779(2) 0.93281(9) 0.0220(4) Uani 1 1 d .
H5 H 0.2207 -0.4486 0.9140 0.026 Uiso 1 1 calc R
C11 C -0.1737(3) -0.5284(2) 0.91905(10) 0.0301(4) Uani 1 1 d .
H14 H -0.2315 -0.5853 0.8588 0.036 Uiso 1 1 calc R
H6 H -0.2854 -0.4555 0.9325 0.036 Uiso 1 1 calc R
C12 C 0.2093(3) -0.2967(2) 1.02584(9) 0.0295(4) Uani 1 1 d .
H8 H 0.1121 -0.2149 1.0432 0.035 Uiso 1 1 calc R
H7 H 0.3971 -0.2062 1.0343 0.035 Uiso 1 1 calc R
C13 C 0.3318(3) 0.56380(19) 0.58299(8) 0.0161(3) Uani 1 1 d .
H9 H 0.1527 0.4766 0.5787 0.019 Uiso 1 1 calc R
C14 C 0.2605(3) 0.3023(2) 0.73784(9) 0.0175(3) Uani 1 1 d .
H11 H 0.1665 0.3888 0.7399 0.021 Uiso 1 1 calc R
C15 C 0.2097(3) 0.1412(2) 0.78659(9) 0.0183(3) Uani 1 1 d .
H10 H 0.0832 0.1191 0.8223 0.022 Uiso 1 1 calc R

loop_
_atom_site_aniso_label
_atom_site_aniso_U_11
_atom_site_aniso_U_22
_atom_site_aniso_U_33
_atom_site_aniso_U_23
_atom_site_aniso_U_13
_atom_site_aniso_U_12
N1 0.0260(6) 0.0143(6) 0.0201(6) 0.0059(5) 0.0033(5) 0.0033(5)
N2 0.0251(6) 0.0144(6) 0.0213(6) 0.0046(5) 0.0058(5) 0.0101(5)
C1 0.0294(8) 0.0107(6) 0.0199(7) 0.0045(5) 0.0088(6) 0.0088(6)
C2 0.0215(7) 0.0111(7) 0.0214(7) 0.0004(5) 0.0070(5) 0.0038(5)
C3 0.0209(7) 0.0121(7) 0.0189(7) 0.0016(5) 0.0032(5) 0.0081(5)
C4 0.0221(7) 0.0097(6) 0.0164(7) 0.0004(5) 0.0049(5) 0.0070(5)
C5 0.0176(7) 0.0101(6) 0.0167(7) 0.0006(5) -0.0002(5) 0.0034(5)
C6 0.0193(7) 0.0122(7) 0.0185(7) 0.0018(5) 0.0040(5) 0.0046(5)
C7 0.0214(7) 0.0108(6) 0.0206(7) 0.0021(5) 0.0025(5) 0.0070(5)
C8 0.0200(7) 0.0105(7) 0.0171(7) 0.0006(5) 0.0000(5) 0.0022(5)
C9 0.0234(7) 0.0119(7) 0.0192(7) 0.0017(5) 0.0003(6) 0.0041(5)
C10 0.0280(8) 0.0144(7) 0.0205(8) 0.0071(6) 0.0043(6) 0.0042(6)
C11 0.0321(9) 0.0222(8) 0.0227(8) 0.0087(6) -0.0029(6) -0.0022(7)
C12 0.0346(8) 0.0174(8) 0.0228(8) 0.0060(6) -0.0001(6) -0.0039(6)
C13 0.0195(7) 0.0114(6) 0.0185(7) 0.0024(5) 0.0056(5) 0.0063(5)
C14 0.0196(7) 0.0130(7) 0.0202(7) 0.0011(5) 0.0021(5) 0.0071(5)
C15 0.0191(7) 0.0147(7) 0.0187(7) 0.0017(5) 0.0038(5) 0.0036(5)

loop_
_atom_type_symbol
_atom_type_description
_atom_type_scat_dispersion_real
_atom_type_scat_dispersion_imag
_atom_type_scat_source
C C 0.0181 0.0091 'International Tables Vol C Tables 4.2.6.8 and 6.1.1.4'
H H 0.0000 0.0000 'International Tables Vol C Tables 4.2.6.8 and 6.1.1.4'
N N 0.0311 0.0180 'International Tables Vol C Tables 4.2.6.8 and 6.1.1.4'

loop_
_geom_angle_atom_site_label_1
_geom_angle_atom_site_label_2
_geom_angle_atom_site_label_3
_geom_angle
_geom_angle_site_symmetry_1
_geom_angle_site_symmetry_3
C9 N1 C10 117.40(12) . .
C13 N2 C1 117.25(12) . .
N2 C1 C2 123.59(12) . .
N2 C1 H1 118.2 . .
C2 C1 H1 118.2 . .
C1 C2 C3 118.57(12) . .
C1 C2 H2 120.7 . .
C3 C2 H2 120.7 . .
C2 C3 C4 119.52(12) . .
C2 C3 H3 120.2 . .
C4 C3 H3 120.2 . .
C3 C4 C13 117.35(12) . .
C3 C4 C5 120.29(12) . .
C13 C4 C5 122.34(12) . .
C6 C5 C14 118.49(12) . .
C6 C5 C4 119.36(12) . .
C14 C5 C4 122.11(12) . .
C7 C6 C5 120.57(13) . .
C7 C6 H4 119.7 . .
C5 C6 H4 119.7 . .
C6 C7 C8 120.72(13) . .
C6 C7 H12 119.6 . .
C8 C7 H12 119.6 . .
C7 C8 C15 118.89(13) . .
C7 C8 C9 119.05(13) . .
C15 C8 C9 122.05(13) . .
N1 C9 C8 123.05(13) . .
N1 C9 H13 118.5 . .
C8 C9 H13 118.5 . .
N1 C10 C12 109.37(11) . .
N1 C10 C11 109.34(12) . .
C12 C10 C11 110.43(13) . .
N1 C10 H5 109.2 . .
C12 C10 H5 109.2 . .
C11 C10 H5 109.2 . .
C10 C11 C12 111.74(13) . 2_547
C10 C11 H14 109.3 . .
C12 C11 H14 109.3 2_547 .
C10 C11 H6 109.3 . .
C12 C11 H6 109.3 2_547 .
H14 C11 H6 107.9 . .
C10 C12 C11 111.06(12) . 2_547
C10 C12 H8 109.4 . .
C11 C12 H8 109.4 2_547 .
C10 C12 H7 109.4 . .
C11 C12 H7 109.4 2_547 .
H8 C12 H7 108.0 . .
N2 C13 C4 123.71(12) . .
N2 C13 H9 118.1 . .
C4 C13 H9 118.1 . .
C15 C14 C5 121.00(12) . .
C15 C14 H11 119.5 . .
C5 C14 H11 119.5 . .
C14 C15 C8 120.28(13) . .
C14 C15 H10 119.9 . .
C8 C15 H10 119.9 . .

loop_
_geom_bond_atom_site_label_1
_geom_bond_atom_site_label_2
_geom_bond_distance
_geom_bond_site_symmetry_2
N1 C9 1.2658(19) .
N1 C10 1.4628(17) .
N2 C13 1.3398(16) .
N2 C1 1.3433(18) .
C1 C2 1.380(2) .
C1 H1 0.9500 .
C2 C3 1.3864(18) .
C2 H2 0.9500 .
C3 C4 1.3935(19) .
C3 H3 0.9500 .
C4 C13 1.4011(19) .
C4 C5 1.4836(17) .
C5 C6 1.3974(19) .
C5 C14 1.401(2) .
C6 C7 1.3903(18) .
C6 H4 0.9500 .
C7 C8 1.392(2) .
C7 H12 0.9500 .
C8 C15 1.403(2) .
C8 C9 1.4733(18) .
C9 H13 0.9500 .
C10 C12 1.522(2) .
C10 C11 1.523(2) .
C10 H5 1.0000 .
C11 C12 1.5298(19) 2_547
C11 H14 0.9900 .
C11 H6 0.9900 .
C12 C11 1.5297(19) 2_547
C12 H8 0.9900 .
C12 H7 0.9900 .
C13 H9 0.9500 .
C14 C15 1.3831(18) .
C14 H11 0.9500 .
C15 H10 0.9500 .

loop_
_geom_torsion_atom_site_label_1
_geom_torsion_atom_site_label_2
_geom_torsion_atom_site_label_3
_geom_torsion_atom_site_label_4
_geom_torsion
_geom_torsion_site_symmetry_4
C13 N2 C1 C2 0.17(19) .
N2 C1 C2 C3 -0.1(2) .
C1 C2 C3 C4 -0.02(19) .
C2 C3 C4 C13 0.09(19) .
C2 C3 C4 C5 178.59(11) .
C3 C4 C5 C6 -49.58(18) .
C13 C4 C5 C6 128.86(14) .
C3 C4 C5 C14 128.28(14) .
C13 C4 C5 C14 -53.29(18) .
C14 C5 C6 C7 -1.68(19) .
C4 C5 C6 C7 176.26(11) .
C5 C6 C7 C8 0.1(2) .
C6 C7 C8 C15 1.14(19) .
C6 C7 C8 C9 -178.28(11) .
C10 N1 C9 C8 -178.80(11) .
C7 C8 C9 N1 -176.50(12) .
C15 C8 C9 N1 4.1(2) .
C9 N1 C10 C12 109.99(15) .
C9 N1 C10 C11 -128.98(14) .
N1 C10 C11 C12 -176.24(12) 2_547
C12 C10 C11 C12 -55.8(2) 2_547
N1 C10 C12 C11 175.83(12) 2_547
C11 C10 C12 C11 55.5(2) 2_547
C1 N2 C13 C4 -0.10(19) .
C3 C4 C13 N2 0.0(2) .
C5 C4 C13 N2 -178.51(11) .
C6 C5 C14 C15 2.05(19) .
C4 C5 C14 C15 -175.82(11) .
C5 C14 C15 C8 -0.8(2) .
C7 C8 C15 C14 -0.78(19) .
C9 C8 C15 C14 178.62(11) .
